data_7221717
loop_
_publ_author_name
'Loukopoulos, Edward'
'Berkoff, Benjamin'
'Griffiths, Kieran'
'Keeble, Victoria'
'Dokorou, Vassiliki N.'
'Tsipis, Athanassios C.'
'Escuer, Albert'
'Kostakis, George E.'

_publ_section_title
;
 Cobalt(ii/iii), nickel(ii) and copper(ii) coordination clusters employing
 a monoanionic Schiff base ligand: synthetic, topological and
 computational mechanistic aspects
;
_journal_issue 35
_journal_name_full CrystEngComm
_journal_page_first 6753
_journal_paper_doi 10.1039/C5CE01294E
_journal_volume 17
_journal_year 2015
_chemical_formula_moiety 'C38 H36 Cu N6 O6, C2 H3 N'
_chemical_formula_sum 'C40 H39 Cu N7 O6'
_chemical_formula_weight 777.32
_chemical_name_systematic
;
 ? 
;
_space_group_crystal_system triclinic
_space_group_IT_number 2
_space_group_name_Hall '-P 1'
_space_group_name_H-M_alt 'P -1'
_symmetry_space_group_name_Hall '-P 1'
_symmetry_space_group_name_H-M 'P -1'
_atom_sites_solution_hydrogens geom
_atom_sites_solution_primary iterative
_atom_sites_solution_secondary difmap
_audit_creation_date 2014-06-03
_audit_creation_method
;
Olex2 1.2
(compiled 2013.09.17 svn.r2790 for OlexSys, GUI svn.r4601)
;
_audit_update_record
;
2015-07-24 deposited with the CCDC.
2015-08-03 downloaded from the CCDC.
;
_cell_angle_alpha 72.448(7)
_cell_angle_beta 82.861(7)
_cell_angle_gamma 88.524(7)
_cell_formula_units_Z 2
_cell_length_a 10.5901(9)
_cell_length_b 12.6454(10)
_cell_length_c 14.7745(12)
_cell_measurement_reflns_used 5405
_cell_measurement_temperature 173
_cell_measurement_theta_max 29.0070
_cell_measurement_theta_min 2.8640
_cell_volume 1871.7(3)
_computing_cell_refinement
;
CrysAlisPro, Agilent Technologies,
Version 1.171.37.31 (release 14-01-2014 CrysAlis171 .NET)
(compiled Jan 14 2014,18:38:05)
;
_computing_data_collection
;
CrysAlisPro, Agilent Technologies,
Version 1.171.37.31 (release 14-01-2014 CrysAlis171 .NET)
(compiled Jan 14 2014,18:38:05)
;
_computing_data_reduction
;
CrysAlisPro, Agilent Technologies,
Version 1.171.37.31 (release 14-01-2014 CrysAlis171 .NET)
(compiled Jan 14 2014,18:38:05)
;
_computing_molecular_graphics
;
O. V. Dolomanov, L. J. Bourhis, R. J. Gildea, J. A. K. Howard and H. Puschmann,
OLEX2: a complete structure solution, refinement and analysis program.
J. Appl. Cryst. (2009). 42, 339-341.
;
_computing_publication_material
;
O. V. Dolomanov, L. J. Bourhis, R. J. Gildea, J. A. K. Howard and H. Puschmann,
OLEX2: a complete structure solution, refinement and analysis program.
J. Appl. Cryst. (2009). 42, 339-341.
;
_computing_structure_refinement
;
SHELX, G.M. Sheldrick, Acta Cryst.
(2008). A64, 112-122
;
_computing_structure_solution 'SUPERFLIP, J. Appl. Cryst. (2007) 40, 786-790'
_diffrn_ambient_temperature 173
_diffrn_detector 'CCD plate'
_diffrn_detector_area_resol_mean 16.1033
_diffrn_detector_type Eos
_diffrn_measured_fraction_theta_full 0.9983
_diffrn_measured_fraction_theta_max 0.6027
_diffrn_measurement_device 'four-circle diffractometer'
_diffrn_measurement_device_type 'Xcalibur, Eos, Gemini ultra'
_diffrn_measurement_method '\w scans'
_diffrn_orient_matrix_UB_11 0.0521303000
_diffrn_orient_matrix_UB_12 -0.0154332000
_diffrn_orient_matrix_UB_13 0.0269069000
_diffrn_orient_matrix_UB_21 -0.0416363000
_diffrn_orient_matrix_UB_22 -0.0320786000
_diffrn_orient_matrix_UB_23 0.0395898000
_diffrn_orient_matrix_UB_31 0.0102881000
_diffrn_orient_matrix_UB_32 -0.0468455000
_diffrn_orient_matrix_UB_33 -0.0168075000
_diffrn_radiation_monochromator graphite
_diffrn_radiation_probe x-ray
_diffrn_radiation_type 'Mo K\a'
_diffrn_radiation_wavelength 0.71073
_diffrn_reflns_av_R_equivalents 0.0320
_diffrn_reflns_av_unetI/netI 0.0519
_diffrn_reflns_limit_h_max 13
_diffrn_reflns_limit_h_min -14
_diffrn_reflns_limit_k_max 15
_diffrn_reflns_limit_k_min -16
_diffrn_reflns_limit_l_max 18
_diffrn_reflns_limit_l_min -20
_diffrn_reflns_number 16550
_diffrn_reflns_theta_full 26.00
_diffrn_reflns_theta_max 29.30
_diffrn_reflns_theta_min 2.56
_diffrn_source 'Enhance (Mo) X-ray Source'
_exptl_absorpt_coefficient_mu 0.641
_exptl_absorpt_correction_T_max 1.00000
_exptl_absorpt_correction_T_min 0.85816
_exptl_absorpt_correction_type multi-scan
_exptl_absorpt_process_details
;
CrysAlisPro, Agilent Technologies,
Version 1.171.37.31 (release 14-01-2014 CrysAlis171 .NET)
(compiled Jan 14 2014,18:38:05)
Empirical absorption correction using spherical harmonics,
 implemented in SCALE3 ABSPACK scaling algorithm.
;
_exptl_crystal_colour brown
_exptl_crystal_colour_primary brown
_exptl_crystal_density_diffrn 1.379
_exptl_crystal_density_method 'not measured'
_exptl_crystal_description block
_exptl_crystal_F_000 810
_exptl_crystal_size_max 0.34
_exptl_crystal_size_mid 0.2
_exptl_crystal_size_min 0.14
_refine_diff_density_max 0.377
_refine_diff_density_min -0.381
_refine_diff_density_rms 0.056
_refine_ls_extinction_method none
_refine_ls_goodness_of_fit_ref 1.039
_refine_ls_hydrogen_treatment constr
_refine_ls_matrix_type full
_refine_ls_number_parameters 494
_refine_ls_number_reflns 8586
_refine_ls_number_restraints 0
_refine_ls_restrained_S_all 1.039
_refine_ls_R_factor_all 0.0503
_refine_ls_R_factor_gt 0.0381
_refine_ls_shift/su_max 0.008
_refine_ls_shift/su_mean 0.000
_refine_ls_structure_factor_coef Fsqd
_refine_ls_weighting_details 'calc w=1/[\s^2^(Fo^2^)+(0.0329P)^2^+0.4967P] where P=(Fo^2^+2Fc^2^)/3'
_refine_ls_weighting_scheme calc
_refine_ls_wR_factor_gt 0.0847
_refine_ls_wR_factor_ref 0.0917
_reflns_number_gt 7168
_reflns_number_total 8586
_reflns_threshold_expression >2sigma(I)
_cod_data_source_file c5ce01294e2.cif
_cod_data_source_block el201c
_cod_depositor_comments 'Adding full bibliography for 7221715--7221724.cif.'
_cod_database_code 7221717
_chemical_oxdiff_formula CuC38H38N14O20
_reflns_odcompleteness_completeness 99.83
_reflns_odcompleteness_iscentric 1
_reflns_odcompleteness_theta 26.32
_olex2_refinement_description
;
1. Fixed Uiso
 At 1.2 times of:
  All C(H) groups
 At 1.5 times of:
  All C(H,H,H) groups
2.a Aromatic/amide H refined with riding coordinates:
 C3(H3), C4(H4), C5(H5), C8(H8), C15(H15), C16(H16), C17(H17), C18(H18),
 C19(H19), C22(H22), C23(H23), C24(H24), C27(H27), C33(H33), C34(H34), C35(H35),
  C36(H36), C37(H37)
2.b Idealised Me refined as rotating group:
 C1(H1A,H1B,H1C), C12(H12A,H12B,H12C), C13(H13A,H13B,H13C), C20(H20A,H20B,
 H20C), C31(H31A,H31B,H31C), C32(H32A,H32B,H32C), C40(H40A,H40B,H40C)
;

loop_
_space_group_symop_id
_space_group_symop_operation_xyz
1 'x, y, z'
2 '-x, -y, -z'

loop_
_atom_site_label
_atom_site_type_symbol
_atom_site_fract_x
_atom_site_fract_y
_atom_site_fract_z
_atom_site_U_iso_or_equiv
_atom_site_adp_type
_atom_site_occupancy
_atom_site_symmetry_multiplicity
_atom_site_calc_flag
_atom_site_refinement_flags
Cu1 Cu 0.03784(2) 0.307637(17) 0.287808(15) 0.01958(7) Uani 1 1 d .
O1 O 0.06428(15) -0.05904(10) 0.34070(9) 0.0315(3) Uani 1 1 d .
O2 O 0.04941(13) 0.15595(10) 0.29267(9) 0.0243(3) Uani 1 1 d .
O3 O 0.33460(13) 0.50103(11) 0.02522(10) 0.0286(3) Uani 1 1 d .
O4 O -0.33465(16) 0.23391(13) 0.47879(12) 0.0459(4) Uani 1 1 d .
O5 O -0.10963(14) 0.28412(10) 0.37933(9) 0.0284(3) Uani 1 1 d .
O6 O 0.20602(13) 0.67036(10) 0.24790(10) 0.0271(3) Uani 1 1 d .
N1 N 0.11086(15) 0.36148(11) 0.15271(10) 0.0186(3) Uani 1 1 d .
N2 N 0.06121(16) 0.65402(12) 0.04561(11) 0.0226(3) Uani 1 1 d .
N3 N 0.19258(16) 0.64584(12) 0.01846(11) 0.0232(3) Uani 1 1 d .
N4 N 0.10001(15) 0.43160(12) 0.32376(10) 0.0189(3) Uani 1 1 d .
N5 N 0.43968(16) 0.47044(12) 0.25770(11) 0.0232(3) Uani 1 1 d .
N6 N 0.39843(16) 0.58123(12) 0.23082(11) 0.0228(3) Uani 1 1 d .
N7 N 0.2415(3) 0.1641(3) 0.5641(2) 0.0849(10) Uani 1 1 d .
C1 C 0.0766(3) -0.17696(16) 0.37061(16) 0.0417(6) Uani 1 1 d .
H1A H 0.0323 -0.2086 0.3302 0.063 Uiso 1 1 calc R
H1B H 0.0392 -0.2072 0.4374 0.063 Uiso 1 1 calc R
H1C H 0.1669 -0.1960 0.3647 0.063 Uiso 1 1 calc R
C2 C 0.12169(19) -0.00320(15) 0.25196(13) 0.0236(4) Uani 1 1 d .
C3 C 0.1848(2) -0.05106(16) 0.18804(14) 0.0292(4) Uani 1 1 d .
H3 H 0.1905 -0.1296 0.2048 0.035 Uiso 1 1 calc R
C4 C 0.2415(2) 0.01405(16) 0.09800(14) 0.0305(5) Uani 1 1 d .
H4 H 0.2835 -0.0204 0.0539 0.037 Uiso 1 1 calc R
C5 C 0.2361(2) 0.12676(16) 0.07414(13) 0.0261(4) Uani 1 1 d .
H5 H 0.2756 0.1706 0.0136 0.031 Uiso 1 1 calc R
C6 C 0.17206(18) 0.17933(14) 0.13890(13) 0.0210(4) Uani 1 1 d .
C7 C 0.11181(18) 0.11526(14) 0.22968(12) 0.0198(4) Uani 1 1 d .
C8 C 0.16779(18) 0.29723(15) 0.10668(12) 0.0207(4) Uani 1 1 d .
H8 H 0.2111 0.3328 0.0450 0.025 Uiso 1 1 calc R
C9 C 0.11696(18) 0.47681(14) 0.10500(12) 0.0187(4) Uani 1 1 d .
C10 C 0.02087(18) 0.55018(14) 0.10427(12) 0.0199(4) Uani 1 1 d .
C11 C 0.22978(19) 0.53543(15) 0.04787(12) 0.0214(4) Uani 1 1 d .
C12 C -0.11155(19) 0.53108(16) 0.15350(14) 0.0272(4) Uani 1 1 d .
H12A H -0.1226 0.5673 0.2039 0.041 Uiso 1 1 calc R
H12B H -0.1277 0.4512 0.1819 0.041 Uiso 1 1 calc R
H12C H -0.1716 0.5621 0.1071 0.041 Uiso 1 1 calc R
C13 C 0.0236(2) 0.75334(16) 0.07392(15) 0.0308(5) Uani 1 1 d .
H13A H 0.0628 0.7522 0.1309 0.046 Uiso 1 1 calc R
H13B H -0.0692 0.7541 0.0882 0.046 Uiso 1 1 calc R
H13C H 0.0522 0.8199 0.0215 0.046 Uiso 1 1 calc R
C14 C 0.2543(2) 0.72810(14) -0.06294(13) 0.0231(4) Uani 1 1 d .
C15 C 0.1875(2) 0.78049(17) -0.13865(15) 0.0335(5) Uani 1 1 d .
H15 H 0.1005 0.7624 -0.1366 0.040 Uiso 1 1 calc R
C16 C 0.2489(3) 0.85943(19) -0.21728(16) 0.0448(6) Uani 1 1 d .
H16 H 0.2035 0.8960 -0.2693 0.054 Uiso 1 1 calc R
C17 C 0.3752(2) 0.88530(18) -0.22065(16) 0.0413(6) Uani 1 1 d .
H17 H 0.4165 0.9396 -0.2750 0.050 Uiso 1 1 calc R
C18 C 0.4421(2) 0.83259(17) -0.14524(16) 0.0342(5) Uani 1 1 d .
H18 H 0.5293 0.8505 -0.1478 0.041 Uiso 1 1 calc R
C19 C 0.3813(2) 0.75320(16) -0.06557(14) 0.0279(4) Uani 1 1 d .
H19 H 0.4266 0.7166 -0.0135 0.033 Uiso 1 1 calc R
C20 C -0.4477(3) 0.1996(2) 0.5436(2) 0.0697(9) Uani 1 1 d .
H20A H -0.5171 0.2497 0.5214 0.105 Uiso 1 1 calc R
H20B H -0.4331 0.2015 0.6073 0.105 Uiso 1 1 calc R
H20C H -0.4707 0.1238 0.5468 0.105 Uiso 1 1 calc R
C21 C -0.2863(2) 0.33618(16) 0.46931(14) 0.0288(4) Uani 1 1 d .
C22 C -0.3485(2) 0.41290(18) 0.50720(14) 0.0317(5) Uani 1 1 d .
H22 H -0.4312 0.3963 0.5416 0.038 Uiso 1 1 calc R
C23 C -0.2908(2) 0.51543(18) 0.49537(14) 0.0309(5) Uani 1 1 d .
H23 H -0.3348 0.5686 0.5208 0.037 Uiso 1 1 calc R
C24 C -0.1715(2) 0.53888(16) 0.44750(13) 0.0256(4) Uani 1 1 d .
H24 H -0.1329 0.6084 0.4404 0.031 Uiso 1 1 calc R
C25 C -0.10380(19) 0.46162(15) 0.40798(12) 0.0213(4) Uani 1 1 d .
C26 C -0.16241(19) 0.35888(15) 0.41563(12) 0.0228(4) Uani 1 1 d .
C27 C 0.02481(19) 0.48884(14) 0.36719(12) 0.0206(4) Uani 1 1 d .
H27 H 0.0590 0.5553 0.3722 0.025 Uiso 1 1 calc R
C28 C 0.22688(18) 0.46975(14) 0.29060(12) 0.0190(4) Uani 1 1 d .
C29 C 0.33154(19) 0.40545(15) 0.28777(12) 0.0209(4) Uani 1 1 d .
C30 C 0.26764(19) 0.58493(15) 0.25522(13) 0.0212(4) Uani 1 1 d .
C31 C 0.3414(2) 0.28257(15) 0.31289(15) 0.0311(5) Uani 1 1 d .
H31A H 0.3518 0.2605 0.2543 0.047 Uiso 1 1 calc R
H31B H 0.2639 0.2481 0.3533 0.047 Uiso 1 1 calc R
H31C H 0.4151 0.2582 0.3477 0.047 Uiso 1 1 calc R
C32 C 0.5411(2) 0.44441(17) 0.18977(16) 0.0322(5) Uani 1 1 d .
H32A H 0.5065 0.4468 0.1307 0.048 Uiso 1 1 calc R
H32B H 0.5737 0.3701 0.2184 0.048 Uiso 1 1 calc R
H32C H 0.6105 0.4990 0.1752 0.048 Uiso 1 1 calc R
C33 C 0.5938(2) 0.64826(16) 0.26893(14) 0.0283(4) Uani 1 1 d .
H33 H 0.6093 0.5761 0.3092 0.034 Uiso 1 1 calc R
C34 C 0.6779(2) 0.73510(18) 0.25740(15) 0.0338(5) Uani 1 1 d .
H34 H 0.7519 0.7219 0.2893 0.041 Uiso 1 1 calc R
C35 C 0.6549(2) 0.84020(18) 0.20024(16) 0.0377(5) Uani 1 1 d .
H35 H 0.7129 0.8991 0.1927 0.045 Uiso 1 1 calc R
C36 C 0.5473(2) 0.85978(17) 0.15380(15) 0.0341(5) Uani 1 1 d .
H36 H 0.5309 0.9326 0.1153 0.041 Uiso 1 1 calc R
C37 C 0.4626(2) 0.77373(16) 0.16285(14) 0.0277(4) Uani 1 1 d .
H37 H 0.3894 0.7870 0.1299 0.033 Uiso 1 1 calc R
C38 C 0.48681(19) 0.66810(15) 0.22085(13) 0.0223(4) Uani 1 1 d .
C39 C 0.2118(3) 0.0880(2) 0.54697(17) 0.0456(6) Uani 1 1 d .
C40 C 0.1710(3) -0.0074(2) 0.52375(18) 0.0488(6) Uani 1 1 d .
H40A H 0.1471 0.0159 0.4587 0.073 Uiso 1 1 calc R
H40B H 0.0975 -0.0425 0.5691 0.073 Uiso 1 1 calc R
H40C H 0.2407 -0.0605 0.5277 0.073 Uiso 1 1 calc R

loop_
_atom_site_aniso_label
_atom_site_aniso_U_11
_atom_site_aniso_U_22
_atom_site_aniso_U_33
_atom_site_aniso_U_23
_atom_site_aniso_U_13
_atom_site_aniso_U_12
Cu1 0.02251(14) 0.01611(11) 0.01917(12) -0.00646(8) 0.00428(9) -0.00141(8)
O1 0.0479(10) 0.0158(6) 0.0282(7) -0.0060(5) 0.0037(7) 0.0013(6)
O2 0.0318(8) 0.0174(6) 0.0223(6) -0.0068(5) 0.0041(6) -0.0009(5)
O3 0.0213(8) 0.0262(7) 0.0324(7) -0.0035(6) 0.0046(6) 0.0037(6)
O4 0.0326(10) 0.0380(9) 0.0599(10) -0.0151(8) 0.0239(8) -0.0088(7)
O5 0.0280(8) 0.0218(7) 0.0324(7) -0.0100(6) 0.0126(6) -0.0033(6)
O6 0.0251(8) 0.0180(6) 0.0383(8) -0.0097(6) -0.0019(6) 0.0038(5)
N1 0.0205(9) 0.0164(7) 0.0184(7) -0.0051(6) -0.0012(6) 0.0010(6)
N2 0.0222(9) 0.0204(8) 0.0227(8) -0.0039(6) -0.0005(7) 0.0020(6)
N3 0.0214(9) 0.0219(8) 0.0224(8) -0.0022(6) 0.0002(7) 0.0018(6)
N4 0.0210(9) 0.0180(7) 0.0174(7) -0.0054(6) -0.0011(6) 0.0013(6)
N5 0.0212(9) 0.0193(8) 0.0304(8) -0.0105(7) -0.0009(7) 0.0030(6)
N6 0.0217(9) 0.0176(8) 0.0301(8) -0.0102(6) -0.0005(7) 0.0014(6)
N7 0.064(2) 0.104(2) 0.104(2) -0.0660(19) 0.0166(16) -0.0377(17)
C1 0.0654(18) 0.0177(10) 0.0367(12) -0.0041(9) 0.0036(12) 0.0014(10)
C2 0.0277(11) 0.0193(9) 0.0241(9) -0.0067(7) -0.0041(8) -0.0001(7)
C3 0.0374(13) 0.0200(9) 0.0322(11) -0.0112(8) -0.0042(9) 0.0044(8)
C4 0.0372(13) 0.0284(11) 0.0296(10) -0.0159(8) -0.0014(9) 0.0076(9)
C5 0.0294(12) 0.0272(10) 0.0218(9) -0.0089(8) -0.0008(8) 0.0044(8)
C6 0.0222(10) 0.0209(9) 0.0221(9) -0.0100(7) -0.0029(8) 0.0019(7)
C7 0.0212(10) 0.0197(9) 0.0207(9) -0.0089(7) -0.0039(7) 0.0023(7)
C8 0.0209(10) 0.0234(9) 0.0166(8) -0.0047(7) -0.0013(7) 0.0001(7)
C9 0.0225(10) 0.0188(9) 0.0149(8) -0.0056(7) -0.0007(7) -0.0010(7)
C10 0.0212(10) 0.0218(9) 0.0162(8) -0.0048(7) -0.0034(7) 0.0013(7)
C11 0.0238(11) 0.0206(9) 0.0190(9) -0.0047(7) -0.0027(8) 0.0013(7)
C12 0.0224(11) 0.0293(10) 0.0251(10) -0.0025(8) -0.0001(8) 0.0039(8)
C13 0.0320(13) 0.0263(10) 0.0360(11) -0.0123(9) -0.0054(9) 0.0082(8)
C14 0.0280(11) 0.0174(9) 0.0230(9) -0.0052(7) -0.0007(8) -0.0040(7)
C15 0.0298(13) 0.0319(11) 0.0328(11) 0.0010(9) -0.0070(9) -0.0066(9)
C16 0.0486(17) 0.0396(13) 0.0330(12) 0.0101(10) -0.0076(11) -0.0044(11)
C17 0.0462(16) 0.0271(11) 0.0401(12) 0.0018(9) 0.0072(11) -0.0118(10)
C18 0.0283(12) 0.0297(11) 0.0453(13) -0.0152(10) 0.0052(10) -0.0102(9)
C19 0.0274(12) 0.0290(10) 0.0304(10) -0.0132(8) -0.0044(9) -0.0021(8)
C20 0.0440(18) 0.0552(17) 0.096(2) -0.0198(16) 0.0390(17) -0.0192(14)
C21 0.0247(12) 0.0312(11) 0.0261(10) -0.0058(8) 0.0058(8) 0.0006(8)
C22 0.0220(12) 0.0464(13) 0.0241(10) -0.0093(9) 0.0025(8) 0.0084(9)
C23 0.0280(12) 0.0441(12) 0.0265(10) -0.0197(9) -0.0057(9) 0.0147(9)
C24 0.0267(11) 0.0302(10) 0.0238(9) -0.0135(8) -0.0065(8) 0.0079(8)
C25 0.0232(11) 0.0246(9) 0.0165(8) -0.0072(7) -0.0024(7) 0.0051(7)
C26 0.0224(11) 0.0250(10) 0.0186(9) -0.0051(7) 0.0016(8) 0.0050(7)
C27 0.0260(11) 0.0188(9) 0.0180(8) -0.0071(7) -0.0031(7) 0.0036(7)
C28 0.0222(10) 0.0185(9) 0.0181(8) -0.0082(7) -0.0025(7) 0.0007(7)
C29 0.0225(11) 0.0209(9) 0.0200(9) -0.0076(7) -0.0015(7) 0.0012(7)
C30 0.0245(11) 0.0210(9) 0.0199(9) -0.0091(7) -0.0026(8) 0.0004(7)
C31 0.0285(12) 0.0208(10) 0.0429(12) -0.0087(9) -0.0033(10) 0.0034(8)
C32 0.0234(12) 0.0302(11) 0.0452(12) -0.0187(9) 0.0062(9) 0.0004(8)
C33 0.0302(12) 0.0260(10) 0.0302(10) -0.0112(8) -0.0017(9) 0.0003(8)
C34 0.0272(12) 0.0389(12) 0.0411(12) -0.0199(10) -0.0062(10) -0.0020(9)
C35 0.0342(14) 0.0341(12) 0.0481(13) -0.0196(10) 0.0032(11) -0.0120(9)
C36 0.0379(14) 0.0239(10) 0.0382(12) -0.0088(9) 0.0034(10) -0.0044(9)
C37 0.0294(12) 0.0253(10) 0.0290(10) -0.0100(8) -0.0008(9) -0.0005(8)
C38 0.0217(11) 0.0230(9) 0.0242(9) -0.0118(7) 0.0023(8) -0.0022(7)
C39 0.0391(15) 0.0556(16) 0.0440(14) -0.0205(12) 0.0039(11) -0.0094(12)
C40 0.0580(19) 0.0400(14) 0.0484(14) -0.0170(11) 0.0041(13) -0.0074(12)

loop_
_atom_type_symbol
_atom_type_description
_atom_type_scat_dispersion_real
_atom_type_scat_dispersion_imag
_atom_type_scat_source
C C 0.0033 0.0016 'International Tables Vol C Tables 4.2.6.8 and 6.1.1.4'
H H 0.0000 0.0000 'International Tables Vol C Tables 4.2.6.8 and 6.1.1.4'
N N 0.0061 0.0033 'International Tables Vol C Tables 4.2.6.8 and 6.1.1.4'
O O 0.0106 0.0060 'International Tables Vol C Tables 4.2.6.8 and 6.1.1.4'
Cu Cu 0.3201 1.2651 'International Tables Vol C Tables 4.2.6.8 and 6.1.1.4'

loop_
_geom_angle_atom_site_label_1
_geom_angle_atom_site_label_2
_geom_angle_atom_site_label_3
_geom_angle
O2 Cu1 O5 93.65(6)
O2 Cu1 N1 93.76(6)
O2 Cu1 N4 148.86(6)
O5 Cu1 N1 147.94(7)
O5 Cu1 N4 93.78(6)
N4 Cu1 N1 95.79(6)
C2 O1 C1 116.83(16)
C7 O2 Cu1 127.05(11)
C21 O4 C20 116.96(18)
C26 O5 Cu1 125.06(12)
C8 N1 Cu1 123.15(12)
C8 N1 C9 116.81(15)
C9 N1 Cu1 119.58(11)
N3 N2 C13 115.09(14)
C10 N2 N3 106.38(14)
C10 N2 C13 120.14(16)
N2 N3 C14 119.48(15)
C11 N3 N2 110.20(14)
C11 N3 C14 123.93(16)
C27 N4 Cu1 122.10(13)
C27 N4 C28 118.46(15)
C28 N4 Cu1 118.91(11)
N6 N5 C32 114.77(15)
C29 N5 N6 106.23(15)
C29 N5 C32 119.91(15)
N5 N6 C38 119.17(16)
C30 N6 N5 110.07(14)
C30 N6 C38 125.58(15)
O1 C1 H1A 109.5
O1 C1 H1B 109.5
O1 C1 H1C 109.5
H1A C1 H1B 109.5
H1A C1 H1C 109.5
H1B C1 H1C 109.5
O1 C2 C3 125.36(17)
O1 C2 C7 113.40(16)
C3 C2 C7 121.23(17)
C2 C3 H3 119.5
C2 C3 C4 121.04(18)
C4 C3 H3 119.5
C3 C4 H4 120.1
C5 C4 C3 119.85(18)
C5 C4 H4 120.1
C4 C5 H5 119.7
C4 C5 C6 120.65(18)
C6 C5 H5 119.7
C5 C6 C7 120.57(16)
C5 C6 C8 116.73(16)
C7 C6 C8 122.66(16)
O2 C7 C2 118.51(16)
O2 C7 C6 124.86(16)
C6 C7 C2 116.63(16)
N1 C8 C6 126.90(17)
N1 C8 H8 116.5
C6 C8 H8 116.5
N1 C9 C11 124.37(17)
C10 C9 N1 126.59(17)
C10 C9 C11 109.04(16)
N2 C10 C12 120.92(16)
C9 C10 N2 109.65(17)
C9 C10 C12 129.40(17)
O3 C11 N3 125.09(17)
O3 C11 C9 130.83(17)
N3 C11 C9 104.04(16)
C10 C12 H12A 109.5
C10 C12 H12B 109.5
C10 C12 H12C 109.5
H12A C12 H12B 109.5
H12A C12 H12C 109.5
H12B C12 H12C 109.5
N2 C13 H13A 109.5
N2 C13 H13B 109.5
N2 C13 H13C 109.5
H13A C13 H13B 109.5
H13A C13 H13C 109.5
H13B C13 H13C 109.5
C15 C14 N3 119.98(18)
C19 C14 N3 119.27(17)
C19 C14 C15 120.75(18)
C14 C15 H15 120.4
C16 C15 C14 119.3(2)
C16 C15 H15 120.4
C15 C16 H16 119.7
C17 C16 C15 120.5(2)
C17 C16 H16 119.7
C16 C17 H17 119.9
C16 C17 C18 120.2(2)
C18 C17 H17 119.9
C17 C18 H18 120.1
C17 C18 C19 119.8(2)
C19 C18 H18 120.1
C14 C19 C18 119.40(19)
C14 C19 H19 120.3
C18 C19 H19 120.3
O4 C20 H20A 109.5
O4 C20 H20B 109.5
O4 C20 H20C 109.5
H20A C20 H20B 109.5
H20A C20 H20C 109.5
H20B C20 H20C 109.5
O4 C21 C22 124.16(19)
O4 C21 C26 114.36(17)
C22 C21 C26 121.48(18)
C21 C22 H22 119.8
C21 C22 C23 120.4(2)
C23 C22 H22 119.8
C22 C23 H23 120.0
C24 C23 C22 120.01(18)
C24 C23 H23 120.0
C23 C24 H24 119.3
C23 C24 C25 121.31(18)
C25 C24 H24 119.3
C24 C25 C26 119.73(18)
C24 C25 C27 117.34(16)
C26 C25 C27 122.81(17)
O5 C26 C21 118.68(17)
O5 C26 C25 124.31(17)
C25 C26 C21 116.98(17)
N4 C27 C25 126.40(16)
N4 C27 H27 116.8
C25 C27 H27 116.8
N4 C28 C30 125.45(16)
C29 C28 N4 126.35(16)
C29 C28 C30 108.19(17)
N5 C29 C31 119.87(17)
C28 C29 N5 110.36(16)
C28 C29 C31 129.76(18)
O6 C30 N6 124.99(17)
O6 C30 C28 130.36(19)
N6 C30 C28 104.65(16)
C29 C31 H31A 109.5
C29 C31 H31B 109.5
C29 C31 H31C 109.5
H31A C31 H31B 109.5
H31A C31 H31C 109.5
H31B C31 H31C 109.5
N5 C32 H32A 109.5
N5 C32 H32B 109.5
N5 C32 H32C 109.5
H32A C32 H32B 109.5
H32A C32 H32C 109.5
H32B C32 H32C 109.5
C34 C33 H33 120.4
C34 C33 C38 119.21(19)
C38 C33 H33 120.4
C33 C34 H34 119.7
C35 C34 C33 120.6(2)
C35 C34 H34 119.7
C34 C35 H35 120.1
C34 C35 C36 119.89(19)
C36 C35 H35 120.1
C35 C36 H36 119.7
C35 C36 C37 120.6(2)
C37 C36 H36 119.7
C36 C37 H37 120.6
C38 C37 C36 118.9(2)
C38 C37 H37 120.6
C33 C38 N6 120.88(17)
C33 C38 C37 120.74(17)
C37 C38 N6 118.38(17)
N7 C39 C40 178.4(3)
C39 C40 H40A 109.5
C39 C40 H40B 109.5
C39 C40 H40C 109.5
H40A C40 H40B 109.5
H40A C40 H40C 109.5
H40B C40 H40C 109.5

loop_
_geom_bond_atom_site_label_1
_geom_bond_atom_site_label_2
_geom_bond_distance
Cu1 O2 1.8991(12)
Cu1 O5 1.9006(14)
Cu1 N1 1.9671(15)
Cu1 N4 1.9533(14)
O1 C1 1.429(2)
O1 C2 1.361(2)
O2 C7 1.298(2)
O3 C11 1.226(2)
O4 C20 1.425(3)
O4 C21 1.364(2)
O5 C26 1.303(2)
O6 C30 1.231(2)
N1 C8 1.301(2)
N1 C9 1.415(2)
N2 N3 1.409(2)
N2 C10 1.381(2)
N2 C13 1.470(2)
N3 C11 1.393(2)
N3 C14 1.429(2)
N4 C27 1.301(2)
N4 C28 1.416(2)
N5 N6 1.410(2)
N5 C29 1.373(2)
N5 C32 1.477(3)
N6 C30 1.390(2)
N6 C38 1.423(2)
N7 C39 1.128(3)
C1 H1A 0.9800
C1 H1B 0.9800
C1 H1C 0.9800
C2 C3 1.368(3)
C2 C7 1.437(2)
C3 H3 0.9500
C3 C4 1.405(3)
C4 H4 0.9500
C4 C5 1.363(3)
C5 H5 0.9500
C5 C6 1.420(3)
C6 C7 1.422(3)
C6 C8 1.423(2)
C8 H8 0.9500
C9 C10 1.358(3)
C9 C11 1.452(3)
C10 C12 1.487(3)
C12 H12A 0.9800
C12 H12B 0.9800
C12 H12C 0.9800
C13 H13A 0.9800
C13 H13B 0.9800
C13 H13C 0.9800
C14 C15 1.384(3)
C14 C19 1.383(3)
C15 H15 0.9500
C15 C16 1.384(3)
C16 H16 0.9500
C16 C17 1.376(3)
C17 H17 0.9500
C17 C18 1.383(3)
C18 H18 0.9500
C18 C19 1.393(3)
C19 H19 0.9500
C20 H20A 0.9800
C20 H20B 0.9800
C20 H20C 0.9800
C21 C22 1.376(3)
C21 C26 1.434(3)
C22 H22 0.9500
C22 C23 1.401(3)
C23 H23 0.9500
C23 C24 1.361(3)
C24 H24 0.9500
C24 C25 1.419(3)
C25 C26 1.422(3)
C25 C27 1.425(3)
C27 H27 0.9500
C28 C29 1.362(3)
C28 C30 1.449(2)
C29 C31 1.489(3)
C31 H31A 0.9800
C31 H31B 0.9800
C31 H31C 0.9800
C32 H32A 0.9800
C32 H32B 0.9800
C32 H32C 0.9800
C33 H33 0.9500
C33 C34 1.388(3)
C33 C38 1.389(3)
C34 H34 0.9500
C34 C35 1.377(3)
C35 H35 0.9500
C35 C36 1.381(3)
C36 H36 0.9500
C36 C37 1.393(3)
C37 H37 0.9500
C37 C38 1.390(3)
C39 C40 1.439(3)
C40 H40A 0.9800
C40 H40B 0.9800
C40 H40C 0.9800

loop_
_geom_torsion_atom_site_label_1
_geom_torsion_atom_site_label_2
_geom_torsion_atom_site_label_3
_geom_torsion_atom_site_label_4
_geom_torsion
Cu1 O2 C7 C2 172.45(13)
Cu1 O2 C7 C6 -7.6(3)
Cu1 O5 C26 C21 168.01(13)
Cu1 O5 C26 C25 -13.8(3)
Cu1 N1 C8 C6 9.4(3)
Cu1 N1 C9 C10 -48.8(2)
Cu1 N1 C9 C11 131.44(15)
Cu1 N4 C27 C25 10.7(2)
Cu1 N4 C28 C29 -42.7(2)
Cu1 N4 C28 C30 138.48(14)
O1 C2 C3 C4 -179.77(19)
O1 C2 C7 O2 -1.4(3)
O1 C2 C7 C6 178.64(16)
O2 Cu1 O5 C26 173.63(15)
O2 Cu1 N1 C8 -13.06(15)
O2 Cu1 N1 C9 175.00(13)
O2 Cu1 N4 C27 -125.41(15)
O2 Cu1 N4 C28 63.11(17)
O4 C21 C22 C23 178.89(19)
O4 C21 C26 O5 1.9(3)
O4 C21 C26 C25 -176.45(17)
O5 Cu1 O2 C7 161.31(15)
O5 Cu1 N1 C8 -116.06(16)
O5 Cu1 N1 C9 72.01(17)
O5 Cu1 N4 C27 -21.94(14)
O5 Cu1 N4 C28 166.57(12)
N1 Cu1 O2 C7 12.53(16)
N1 Cu1 O5 C26 -83.34(18)
N1 Cu1 N4 C27 127.42(14)
N1 Cu1 N4 C28 -44.07(13)
N1 C9 C10 N2 -176.68(15)
N1 C9 C10 C12 1.7(3)
N1 C9 C11 O3 4.2(3)
N1 C9 C11 N3 -178.01(15)
N2 N3 C11 O3 171.27(17)
N2 N3 C11 C9 -6.64(18)
N2 N3 C14 C15 -31.0(3)
N2 N3 C14 C19 150.00(17)
N3 N2 C10 C9 -7.10(19)
N3 N2 C10 C12 174.38(15)
N3 C14 C15 C16 -179.5(2)
N3 C14 C19 C18 179.38(17)
N4 Cu1 O2 C7 -95.19(17)
N4 Cu1 O5 C26 23.88(16)
N4 Cu1 N1 C8 137.27(15)
N4 Cu1 N1 C9 -34.67(14)
N4 C28 C29 N5 -175.76(15)
N4 C28 C29 C31 3.3(3)
N4 C28 C30 O6 1.4(3)
N4 C28 C30 N6 -179.65(15)
N5 N6 C30 O6 173.71(16)
N5 N6 C30 C28 -5.32(18)
N5 N6 C38 C33 -24.1(2)
N5 N6 C38 C37 156.76(17)
N6 N5 C29 C28 -6.44(19)
N6 N5 C29 C31 174.38(16)
C1 O1 C2 C3 3.1(3)
C1 O1 C2 C7 -176.24(18)
C2 C3 C4 C5 1.3(3)
C3 C2 C7 O2 179.18(18)
C3 C2 C7 C6 -0.7(3)
C3 C4 C5 C6 -1.0(3)
C4 C5 C6 C7 -0.3(3)
C4 C5 C6 C8 -178.03(18)
C5 C6 C7 O2 -178.80(17)
C5 C6 C7 C2 1.1(3)
C5 C6 C8 N1 177.53(18)
C7 C2 C3 C4 -0.5(3)
C7 C6 C8 N1 -0.2(3)
C8 N1 C9 C10 138.74(19)
C8 N1 C9 C11 -41.0(2)
C8 C6 C7 O2 -1.2(3)
C8 C6 C7 C2 178.72(17)
C9 N1 C8 C6 -178.44(17)
C10 N2 N3 C11 8.65(18)
C10 N2 N3 C14 161.69(15)
C10 C9 C11 O3 -175.53(19)
C10 C9 C11 N3 2.21(19)
C11 N3 C14 C15 118.2(2)
C11 N3 C14 C19 -60.9(2)
C11 C9 C10 N2 3.1(2)
C11 C9 C10 C12 -178.55(17)
C13 N2 N3 C11 144.33(15)
C13 N2 N3 C14 -62.6(2)
C13 N2 C10 C9 -140.07(17)
C13 N2 C10 C12 41.4(2)
C14 N3 C11 O3 19.7(3)
C14 N3 C11 C9 -158.23(16)
C14 C15 C16 C17 0.4(4)
C15 C14 C19 C18 0.3(3)
C15 C16 C17 C18 -0.1(4)
C16 C17 C18 C19 -0.1(3)
C17 C18 C19 C14 0.0(3)
C19 C14 C15 C16 -0.5(3)
C20 O4 C21 C22 -9.6(3)
C20 O4 C21 C26 170.4(2)
C21 C22 C23 C24 -1.1(3)
C22 C21 C26 O5 -178.19(18)
C22 C21 C26 C25 3.5(3)
C22 C23 C24 C25 0.6(3)
C23 C24 C25 C26 2.0(3)
C23 C24 C25 C27 -174.12(17)
C24 C25 C26 O5 177.89(17)
C24 C25 C26 C21 -3.9(3)
C24 C25 C27 N4 -176.52(17)
C26 C21 C22 C23 -1.1(3)
C26 C25 C27 N4 7.5(3)
C27 N4 C28 C29 145.52(18)
C27 N4 C28 C30 -33.3(2)
C27 C25 C26 O5 -6.2(3)
C27 C25 C26 C21 171.98(17)
C28 N4 C27 C25 -177.80(16)
C29 N5 N6 C30 7.35(18)
C29 N5 N6 C38 163.33(15)
C29 C28 C30 O6 -177.63(19)
C29 C28 C30 N6 1.33(19)
C30 N6 C38 C33 127.8(2)
C30 N6 C38 C37 -51.3(3)
C30 C28 C29 N5 3.2(2)
C30 C28 C29 C31 -177.68(18)
C32 N5 N6 C30 142.28(16)
C32 N5 N6 C38 -61.7(2)
C32 N5 C29 C28 -138.58(18)
C32 N5 C29 C31 42.2(2)
C33 C34 C35 C36 0.0(3)
C34 C33 C38 N6 180.00(17)
C34 C33 C38 C37 -0.9(3)
C34 C35 C36 C37 -1.1(3)
C35 C36 C37 C38 1.2(3)
C36 C37 C38 N6 178.95(17)
C36 C37 C38 C33 -0.2(3)
C38 N6 C30 O6 19.6(3)
C38 N6 C30 C28 -159.41(16)
C38 C33 C34 C35 1.0(3)
